data_2232670
loop_
_publ_author_name
'Seo, Pil Ja'
'Choi, Hong Dae'
'Son, Byeng Wha'
'Lee, Uk'

_publ_section_title
;
 2-(4-Fluorophenyl)-3-isopropylsulfinyl-5,6-methylenedioxy-1-benzofuran
;
_journal_coeditor_code FJ2487
_journal_issue 12
_journal_name_full 'Acta Crystallographica Section E'
_journal_page_first o3504
_journal_paper_doi 10.1107/S1600536811051178
_journal_volume 67
_journal_year 2011
_chemical_formula_iupac 'C18 H15 F O4 S'
_chemical_formula_moiety 'C18 H15 F O4 S'
_chemical_formula_sum 'C18 H15 F O4 S'
_chemical_formula_weight 346.36
_chemical_name_common
;
2-(4-Fluorophenyl)-3-isopropylsulfinyl-5,6-methylenedioxy-1-benzofuran
;
_chemical_name_systematic
;
11-(4-fluorophenyl)-12-(propane-2-sulfinyl)-4,6,10-
trioxatricyclo[7.3.0.0^3,7^]dodeca-1(9),2,7-triene
;
_space_group_IT_number 2
_symmetry_cell_setting triclinic
_symmetry_space_group_name_Hall '-P 1'
_symmetry_space_group_name_H-M 'P -1'
_atom_sites_solution_hydrogens difmap
_atom_sites_solution_primary direct
_atom_sites_solution_secondary difmap
_cell_angle_alpha 90.1220(10)
_cell_angle_beta 94.7260(10)
_cell_angle_gamma 101.9200(10)
_cell_formula_units_Z 2
_cell_length_a 6.25190(10)
_cell_length_b 9.6773(2)
_cell_length_c 12.9267(2)
_cell_measurement_reflns_used 7633
_cell_measurement_temperature 173(2)
_cell_measurement_theta_max 27.47
_cell_measurement_theta_min 2.64
_cell_volume 762.47(2)
_computing_cell_refinement '<i>SAINT</i> (Bruker, 2009)'
_computing_data_collection '<i>APEX2</i> (Bruker, 2009)'
_computing_data_reduction '<i>SAINT</i> (Bruker, 2009)'
_computing_molecular_graphics '<i>ORTEP-3</i> (Farrugia, 1997) and <i>DIAMOND</i> (Brandenburg, 1998)'
_computing_publication_material '<i>SHELXL97</i> (Sheldrick, 2008)'
_computing_structure_refinement '<i>SHELXL97</i> (Sheldrick, 2008)'
_computing_structure_solution '<i>SHELXS97</i> (Sheldrick, 2008)'
_diffrn_ambient_temperature 173(2)
_diffrn_detector_area_resol_mean 10.0
_diffrn_measured_fraction_theta_full 0.999
_diffrn_measured_fraction_theta_max 0.999
_diffrn_measurement_device_type 'Bruker SMART APEXII CCD'
_diffrn_measurement_method '\f and \w scans'
_diffrn_radiation_monochromator 'graphite multilayer'
_diffrn_radiation_source 'rotating anode'
_diffrn_radiation_type MoK\a
_diffrn_radiation_wavelength 0.71073
_diffrn_reflns_av_R_equivalents 0.0244
_diffrn_reflns_av_sigmaI/netI 0.0201
_diffrn_reflns_limit_h_max 8
_diffrn_reflns_limit_h_min -7
_diffrn_reflns_limit_k_max 12
_diffrn_reflns_limit_k_min -12
_diffrn_reflns_limit_l_max 16
_diffrn_reflns_limit_l_min -15
_diffrn_reflns_number 13552
_diffrn_reflns_theta_full 27.50
_diffrn_reflns_theta_max 27.50
_diffrn_reflns_theta_min 1.58
_diffrn_standards_number 0
_exptl_absorpt_coefficient_mu 0.244
_exptl_absorpt_correction_T_max 0.9667
_exptl_absorpt_correction_T_min 0.8982
_exptl_absorpt_correction_type multi-scan
_exptl_absorpt_process_details '(SADABS; Bruker, 2009)'
_exptl_crystal_colour colourless
_exptl_crystal_density_diffrn 1.509
_exptl_crystal_density_method 'not measured'
_exptl_crystal_description block
_exptl_crystal_F_000 360
_exptl_crystal_size_max 0.45
_exptl_crystal_size_mid 0.21
_exptl_crystal_size_min 0.14
_refine_diff_density_max 0.557
_refine_diff_density_min -0.400
_refine_ls_extinction_method none
_refine_ls_goodness_of_fit_ref 1.064
_refine_ls_hydrogen_treatment constr
_refine_ls_matrix_type full
_refine_ls_number_parameters 229
_refine_ls_number_reflns 3488
_refine_ls_number_restraints 4
_refine_ls_restrained_S_all 1.065
_refine_ls_R_factor_all 0.0423
_refine_ls_R_factor_gt 0.0389
_refine_ls_shift/su_max 0.000
_refine_ls_shift/su_mean 0.000
_refine_ls_structure_factor_coef Fsqd
_refine_ls_weighting_details 'calc w=1/[\s^2^(Fo^2^)+(0.0457P)^2^+0.4198P] where P=(Fo^2^+2Fc^2^)/3'
_refine_ls_weighting_scheme calc
_refine_ls_wR_factor_gt 0.0985
_refine_ls_wR_factor_ref 0.1008
_reflns_number_gt 3171
_reflns_number_total 3488
_reflns_threshold_expression I>2\s(I)
_cod_data_source_file fj2487.cif
_cod_data_source_block I
_cod_database_code 2232670
_cod_database_fobs_code 2232670

loop_
_symmetry_equiv_pos_as_xyz
'x, y, z'
'-x, -y, -z'

loop_
_atom_site_type_symbol
_atom_site_label
_atom_site_fract_x
_atom_site_fract_y
_atom_site_fract_z
_atom_site_U_iso_or_equiv
_atom_site_adp_type
_atom_site_calc_flag
_atom_site_refinement_flags
_atom_site_occupancy
_atom_site_symmetry_multiplicity
S S1 0.15386(6) 0.36031(4) 0.14314(3) 0.02733(12) Uani d DU 1 2
F F1 -0.43070(18) 0.35212(13) 0.57633(8) 0.0438(3) Uani d . 1 2
O O1 0.31016(17) 0.12210(11) 0.37742(8) 0.0264(2) Uani d . 1 2
O O2 0.8622(2) -0.09128(13) 0.23234(10) 0.0377(3) Uani d . 1 2
O O3 0.8308(2) 0.03336(14) 0.08091(10) 0.0415(3) Uani d . 1 2
O O4A 0.2282(2) 0.32964(14) 0.04204(9) 0.0358(4) Uani d PDU 0.940(3) 2
O O4B -0.0806(7) 0.3600(18) 0.1198(15) 0.030(4) Uani d PDU 0.060(3) 2
C C1 0.2601(2) 0.25039(15) 0.23544(11) 0.0241(3) Uani d . 1 2
C C2 0.4209(2) 0.16817(15) 0.21565(12) 0.0245(3) Uani d . 1 2
C C3 0.5457(3) 0.15352(16) 0.13162(12) 0.0282(3) Uani d . 1 2
H H3 0.5335 0.2030 0.0687 0.034 Uiso calc R 1 2
C C4 0.6853(3) 0.06270(17) 0.14767(13) 0.0289(3) Uani d . 1 2
C C5 0.9256(3) -0.07578(18) 0.12790(14) 0.0343(4) Uani d . 1 2
H H5A 1.0874 -0.0506 0.1285 0.041 Uiso calc R 1 2
H H5B 0.8725 -0.1656 0.0882 0.041 Uiso calc R 1 2
C C6 0.7051(3) -0.01235(16) 0.23908(13) 0.0279(3) Uani d . 1 2
C C7 0.5854(3) -0.00188(16) 0.32195(12) 0.0278(3) Uani d . 1 2
H H7 0.5975 -0.0530 0.3841 0.033 Uiso calc R 1 2
C C8 0.4441(2) 0.09170(15) 0.30558(12) 0.0248(3) Uani d . 1 2
C C9 0.1973(2) 0.21924(15) 0.33327(12) 0.0247(3) Uani d . 1 2
C C10 0.0418(2) 0.26129(16) 0.39856(12) 0.0249(3) Uani d . 1 2
C C11 0.0148(3) 0.20327(18) 0.49683(13) 0.0308(3) Uani d . 1 2
H H11 0.1053 0.1409 0.5222 0.037 Uiso calc R 1 2
C C12 -0.1410(3) 0.23498(19) 0.55767(13) 0.0343(4) Uani d . 1 2
H H12 -0.1584 0.1954 0.6244 0.041 Uiso calc R 1 2
C C13 -0.2699(3) 0.32515(18) 0.51912(13) 0.0309(3) Uani d . 1 2
C C14 -0.2463(3) 0.38780(18) 0.42458(13) 0.0311(3) Uani d . 1 2
H H14 -0.3354 0.4518 0.4010 0.037 Uiso calc R 1 2
C C15 -0.0895(3) 0.35560(17) 0.36425(12) 0.0294(3) Uani d . 1 2
H H15 -0.0709 0.3982 0.2986 0.035 Uiso calc R 1 2
C C16 0.3187(3) 0.53086(16) 0.19013(13) 0.0289(3) Uani d . 1 2
H H16 0.3011 0.5410 0.2658 0.035 Uiso calc R 1 2
C C17 0.2245(4) 0.6446(2) 0.1325(2) 0.0562(6) Uani d . 1 2
H H17A 0.3062 0.7380 0.1572 0.084 Uiso calc R 1 2
H H17B 0.0697 0.6346 0.1452 0.084 Uiso calc R 1 2
H H17C 0.2369 0.6346 0.0579 0.084 Uiso calc R 1 2
C C18 0.5593(3) 0.54184(19) 0.17658(15) 0.0365(4) Uani d . 1 2
H H18A 0.5814 0.5424 0.1024 0.055 Uiso calc R 1 2
H H18B 0.6082 0.4608 0.2087 0.055 Uiso calc R 1 2
H H18C 0.6443 0.6294 0.2099 0.055 Uiso calc R 1 2

loop_
_atom_site_aniso_label
_atom_site_aniso_U_11
_atom_site_aniso_U_22
_atom_site_aniso_U_33
_atom_site_aniso_U_12
_atom_site_aniso_U_13
_atom_site_aniso_U_23
S1 0.0300(2) 0.0256(2) 0.0255(2) 0.00633(14) -0.00408(14) 0.00327(14)
F1 0.0410(6) 0.0612(7) 0.0347(6) 0.0199(5) 0.0117(4) -0.0051(5)
O1 0.0268(5) 0.0275(5) 0.0268(5) 0.0092(4) 0.0047(4) 0.0070(4)
O2 0.0415(7) 0.0373(7) 0.0412(7) 0.0215(5) 0.0103(5) 0.0049(5)
O3 0.0502(8) 0.0434(7) 0.0398(7) 0.0246(6) 0.0185(6) 0.0069(5)
O4A 0.0480(8) 0.0365(7) 0.0234(6) 0.0108(6) 0.0003(5) 0.0014(5)
O4B 0.031(3) 0.022(9) 0.037(10) 0.006(7) -0.004(4) 0.018(7)
C1 0.0246(7) 0.0230(7) 0.0245(7) 0.0049(5) 0.0009(5) 0.0031(5)
C2 0.0245(7) 0.0216(7) 0.0266(7) 0.0035(5) 0.0011(6) 0.0024(5)
C3 0.0311(8) 0.0276(7) 0.0270(8) 0.0072(6) 0.0051(6) 0.0033(6)
C4 0.0299(8) 0.0261(7) 0.0308(8) 0.0049(6) 0.0063(6) -0.0013(6)
C5 0.0355(9) 0.0305(8) 0.0390(9) 0.0108(7) 0.0053(7) -0.0041(7)
C6 0.0271(7) 0.0216(7) 0.0354(8) 0.0064(6) 0.0013(6) -0.0002(6)
C7 0.0281(8) 0.0250(7) 0.0309(8) 0.0073(6) 0.0022(6) 0.0053(6)
C8 0.0234(7) 0.0234(7) 0.0272(7) 0.0038(5) 0.0033(6) 0.0020(6)
C9 0.0233(7) 0.0227(7) 0.0277(7) 0.0050(5) -0.0003(6) 0.0045(6)
C10 0.0224(7) 0.0245(7) 0.0268(7) 0.0028(5) 0.0018(5) 0.0016(6)
C11 0.0322(8) 0.0335(8) 0.0285(8) 0.0106(6) 0.0027(6) 0.0053(6)
C12 0.0388(9) 0.0406(9) 0.0247(8) 0.0093(7) 0.0060(7) 0.0051(7)
C13 0.0273(8) 0.0370(8) 0.0285(8) 0.0063(6) 0.0045(6) -0.0073(6)
C14 0.0284(8) 0.0341(8) 0.0325(8) 0.0110(6) 0.0005(6) -0.0001(6)
C15 0.0284(8) 0.0329(8) 0.0284(8) 0.0091(6) 0.0037(6) 0.0057(6)
C16 0.0341(8) 0.0233(7) 0.0292(8) 0.0061(6) 0.0008(6) 0.0002(6)
C17 0.0508(12) 0.0306(9) 0.0863(17) 0.0127(8) -0.0105(11) 0.0137(10)
C18 0.0325(9) 0.0340(9) 0.0409(9) 0.0021(7) 0.0025(7) 0.0068(7)

loop_
_atom_type_symbol
_atom_type_description
_atom_type_scat_dispersion_real
_atom_type_scat_dispersion_imag
_atom_type_scat_source
C C 0.0033 0.0016 'International Tables Vol C Tables 4.2.6.8 and 6.1.1.4'
H H 0.0000 0.0000 'International Tables Vol C Tables 4.2.6.8 and 6.1.1.4'
O O 0.0106 0.0060 'International Tables Vol C Tables 4.2.6.8 and 6.1.1.4'
F F 0.0171 0.0103 'International Tables Vol C Tables 4.2.6.8 and 6.1.1.4'
S S 0.1246 0.1234 'International Tables Vol C Tables 4.2.6.8 and 6.1.1.4'

loop_
_geom_angle_atom_site_label_1
_geom_angle_atom_site_label_2
_geom_angle_atom_site_label_3
_geom_angle
O4B S1 O4A 104.0(8)
O4B S1 C1 124.7(6)
O4A S1 C1 107.07(7)
O4B S1 C16 114.1(7)
O4A S1 C16 107.44(8)
C1 S1 C16 98.56(7)
C8 O1 C9 107.04(11)
C6 O2 C5 105.72(13)
C4 O3 C5 106.07(13)
C9 C1 C2 107.40(13)
C9 C1 S1 127.89(12)
C2 C1 S1 124.56(11)
C8 C2 C3 120.03(14)
C8 C2 C1 105.09(13)
C3 C2 C1 134.88(14)
C4 C3 C2 114.84(14)
C4 C3 H3 122.6
C2 C3 H3 122.6
C3 C4 O3 126.86(15)
C3 C4 C6 123.73(15)
O3 C4 C6 109.37(14)
O3 C5 O2 107.97(13)
O3 C5 H5A 110.1
O2 C5 H5A 110.1
O3 C5 H5B 110.1
O2 C5 H5B 110.1
H5A C5 H5B 108.4
O2 C6 C7 127.12(15)
O2 C6 C4 109.74(14)
C7 C6 C4 123.13(14)
C6 C7 C8 113.00(14)
C6 C7 H7 123.5
C8 C7 H7 123.5
O1 C8 C2 110.64(13)
O1 C8 C7 124.08(13)
C2 C8 C7 125.27(14)
C1 C9 O1 109.82(13)
C1 C9 C10 135.63(14)
O1 C9 C10 114.53(13)
C15 C10 C11 118.20(15)
C15 C10 C9 121.63(14)
C11 C10 C9 120.13(14)
C12 C11 C10 121.20(15)
C12 C11 H11 119.4
C10 C11 H11 119.4
C13 C12 C11 118.27(15)
C13 C12 H12 120.9
C11 C12 H12 120.9
F1 C13 C14 118.35(15)
F1 C13 C12 118.79(15)
C14 C13 C12 122.85(15)
C13 C14 C15 118.45(15)
C13 C14 H14 120.8
C15 C14 H14 120.8
C14 C15 C10 120.98(15)
C14 C15 H15 119.5
C10 C15 H15 119.5
C18 C16 C17 112.60(15)
C18 C16 S1 111.75(12)
C17 C16 S1 107.09(12)
C18 C16 H16 108.4
C17 C16 H16 108.4
S1 C16 H16 108.4
C16 C17 H17A 109.5
C16 C17 H17B 109.5
H17A C17 H17B 109.5
C16 C17 H17C 109.5
H17A C17 H17C 109.5
H17B C17 H17C 109.5
C16 C18 H18A 109.5
C16 C18 H18B 109.5
H18A C18 H18B 109.5
C16 C18 H18C 109.5
H18A C18 H18C 109.5
H18B C18 H18C 109.5

loop_
_geom_bond_atom_site_label_1
_geom_bond_atom_site_label_2
_geom_bond_distance
S1 O4B 1.4716(17)
S1 O4A 1.4724(13)
S1 C1 1.7783(15)
S1 C16 1.8290(16)
F1 C13 1.3623(18)
O1 C8 1.3707(18)
O1 C9 1.3847(17)
O2 C6 1.3712(19)
O2 C5 1.437(2)
O3 C4 1.3740(19)
O3 C5 1.428(2)
C1 C9 1.371(2)
C1 C2 1.443(2)
C2 C8 1.393(2)
C2 C3 1.412(2)
C3 C4 1.366(2)
C3 H3 0.9500
C4 C6 1.398(2)
C5 H5A 0.9900
C5 H5B 0.9900
C6 C7 1.371(2)
C7 C8 1.395(2)
C7 H7 0.9500
C9 C10 1.456(2)
C10 C15 1.398(2)
C10 C11 1.399(2)
C11 C12 1.382(2)
C11 H11 0.9500
C12 C13 1.373(2)
C12 H12 0.9500
C13 C14 1.371(2)
C14 C15 1.384(2)
C14 H14 0.9500
C15 H15 0.9500
C16 C18 1.510(2)
C16 C17 1.521(2)
C16 H16 1.0000
C17 H17A 0.9800
C17 H17B 0.9800
C17 H17C 0.9800
C18 H18A 0.9800
C18 H18B 0.9800
C18 H18C 0.9800

loop_
_geom_hbond_atom_site_label_D
_geom_hbond_atom_site_label_H
_geom_hbond_atom_site_label_A
_geom_hbond_site_symmetry_A
_geom_hbond_distance_DH
_geom_hbond_distance_HA
_geom_hbond_distance_DA
_geom_hbond_angle_DHA
C5 H5B O4A 2_655 0.99 2.27 3.231(2) 163
C18 H18A O4A 2_665 0.98 2.49 3.354(2) 147

loop_
_geom_torsion_atom_site_label_1
_geom_torsion_atom_site_label_2
_geom_torsion_atom_site_label_3
_geom_torsion_atom_site_label_4
_geom_torsion
O4B S1 C1 C9 -43.3(10)
O4A S1 C1 C9 -164.61(14)
C16 S1 C1 C9 84.09(15)
O4B S1 C1 C2 131.6(10)
O4A S1 C1 C2 10.31(15)
C16 S1 C1 C2 -100.99(13)
C9 C1 C2 C8 -0.13(16)
S1 C1 C2 C8 -175.93(11)
C9 C1 C2 C3 -179.69(16)
S1 C1 C2 C3 4.5(3)
C8 C2 C3 C4 -0.7(2)
C1 C2 C3 C4 178.84(16)
C2 C3 C4 O3 -177.24(15)
C2 C3 C4 C6 0.6(2)
C5 O3 C4 C3 -175.24(16)
C5 O3 C4 C6 6.70(18)
C4 O3 C5 O2 -10.48(18)
C6 O2 C5 O3 10.29(17)
C5 O2 C6 C7 175.46(16)
C5 O2 C6 C4 -6.21(17)
C3 C4 C6 O2 -178.41(15)
O3 C4 C6 O2 -0.28(18)
C3 C4 C6 C7 0.0(3)
O3 C4 C6 C7 178.12(14)
O2 C6 C7 C8 177.70(14)
C4 C6 C7 C8 -0.4(2)
C9 O1 C8 C2 0.32(16)
C9 O1 C8 C7 179.57(14)
C3 C2 C8 O1 179.52(13)
C1 C2 C8 O1 -0.12(16)
C3 C2 C8 C7 0.3(2)
C1 C2 C8 C7 -179.36(14)
C6 C7 C8 O1 -178.87(13)
C6 C7 C8 C2 0.3(2)
C2 C1 C9 O1 0.33(16)
S1 C1 C9 O1 175.95(10)
C2 C1 C9 C10 -178.34(16)
S1 C1 C9 C10 -2.7(3)
C8 O1 C9 C1 -0.41(16)
C8 O1 C9 C10 178.57(12)
C1 C9 C10 C15 0.4(3)
O1 C9 C10 C15 -178.21(13)
C1 C9 C10 C11 178.06(17)
O1 C9 C10 C11 -0.6(2)
C15 C10 C11 C12 1.7(2)
C9 C10 C11 C12 -176.06(15)
C10 C11 C12 C13 0.1(3)
C11 C12 C13 F1 177.04(15)
C11 C12 C13 C14 -1.9(3)
F1 C13 C14 C15 -177.15(14)
C12 C13 C14 C15 1.8(3)
C13 C14 C15 C10 0.1(2)
C11 C10 C15 C14 -1.8(2)
C9 C10 C15 C14 175.91(14)
O4B S1 C16 C18 -159.6(8)
O4A S1 C16 C18 -44.95(14)
C1 S1 C16 C18 66.05(13)
O4B S1 C16 C17 -35.9(8)
O4A S1 C16 C17 78.81(15)
C1 S1 C16 C17 -170.20(14)
